data_1548429
loop_
_publ_author_name
'Katsuma, Yuhei'
'Asakawa, Hiroki'
'Yamashita, Makoto'

_publ_section_title
;
 Reactivity of highly Lewis acidic diborane(4) towards pyridine and
 isocyanide: formation of boraalkene-pyridine complex and
 <i>ortho</i>-functionalized pyridine derivatives.
;
_journal_issue 5
_journal_name_full 'Chemical science'
_journal_page_first 1301
_journal_page_last 1310
_journal_paper_doi 10.1039/c7sc04759b
_journal_volume 9
_journal_year 2018
_chemical_formula_moiety 'C29 H39 B2 N O2'
_chemical_formula_sum 'C29 H39 B2 N O2'
_chemical_formula_weight 455.23
_space_group_crystal_system monoclinic
_space_group_IT_number 14
_space_group_name_Hall '-P 2yn'
_space_group_name_H-M_alt 'P 1 21/n 1'
_symmetry_space_group_name_Hall '-P 2yn'
_symmetry_space_group_name_H-M 'P 1 21/n 1'
_atom_sites_solution_hydrogens geom
_audit_creation_method SHELXL-2014/7
_audit_update_record
;
2017-11-03 deposited with the CCDC.
2017-12-11 downloaded from the CCDC.
;
_cell_angle_alpha 90
_cell_angle_beta 99.499(3)
_cell_angle_gamma 90
_cell_formula_units_Z 4
_cell_length_a 8.7230(16)
_cell_length_b 23.773(4)
_cell_length_c 13.264(3)
_cell_measurement_reflns_used 6056
_cell_measurement_temperature 93(2)
_cell_measurement_theta_max 31.3277
_cell_measurement_theta_min 2.3151
_cell_volume 2712.9(9)
_computing_cell_refinement 'RIGAKU CrystalClear'
_computing_data_collection 'RIGAKU CrystalClear'
_computing_data_reduction 'RIGAKU CrystalClear'
_computing_molecular_graphics 'Yadokari-XG 2009(Wakita Nemoto et al.)'
_computing_publication_material 'Yadokari-XG 2009(Wakita,Nemoto et al.)'
_computing_structure_refinement 'SHELXL-2014 (Sheldrick, 2014)'
_computing_structure_solution SIR-2014
_diffrn_ambient_temperature 93(2)
_diffrn_detector_area_resol_mean 28.5714
_diffrn_measured_fraction_theta_full 0.992
_diffrn_measured_fraction_theta_max 0.992
_diffrn_measurement_device_type 'Rigaku VariMax Saturn'
_diffrn_measurement_method 'omega scans'
_diffrn_radiation_monochromator Confocal
_diffrn_radiation_source 'rotating-anode X-ray tube'
_diffrn_radiation_type MoK\a
_diffrn_radiation_wavelength 0.71075
_diffrn_reflns_av_R_equivalents 0.0450
_diffrn_reflns_av_unetI/netI 0.0442
_diffrn_reflns_Laue_measured_fraction_full 0.992
_diffrn_reflns_Laue_measured_fraction_max 0.992
_diffrn_reflns_limit_h_max 10
_diffrn_reflns_limit_h_min -9
_diffrn_reflns_limit_k_max 28
_diffrn_reflns_limit_k_min -28
_diffrn_reflns_limit_l_max 15
_diffrn_reflns_limit_l_min -15
_diffrn_reflns_number 18336
_diffrn_reflns_point_group_measured_fraction_full 0.992
_diffrn_reflns_point_group_measured_fraction_max 0.992
_diffrn_reflns_theta_full 25.000
_diffrn_reflns_theta_max 25.000
_diffrn_reflns_theta_min 3.006
_exptl_absorpt_coefficient_mu 0.067
_exptl_absorpt_correction_T_max 1.0000
_exptl_absorpt_correction_T_min 0.8832
_exptl_absorpt_correction_type multi-scan
_exptl_absorpt_process_details 'Jacobson, R. (1998) Private communication'
_exptl_crystal_colour Colorless
_exptl_crystal_density_diffrn 1.115
_exptl_crystal_description Platelet
_exptl_crystal_F_000 984
_exptl_crystal_size_max 0.200
_exptl_crystal_size_mid 0.200
_exptl_crystal_size_min 0.030
_refine_diff_density_max 0.243
_refine_diff_density_min -0.310
_refine_diff_density_rms 0.063
_refine_ls_extinction_method none
_refine_ls_goodness_of_fit_ref 1.129
_refine_ls_hydrogen_treatment constr
_refine_ls_matrix_type full
_refine_ls_number_parameters 317
_refine_ls_number_reflns 4741
_refine_ls_number_restraints 0
_refine_ls_restrained_S_all 1.129
_refine_ls_R_factor_all 0.0811
_refine_ls_R_factor_gt 0.0652
_refine_ls_shift/su_max 0.000
_refine_ls_shift/su_mean 0.000
_refine_ls_structure_factor_coef Fsqd
_refine_ls_weighting_details 'w=1/[\s^2^(Fo^2^)+(0.0854P)^2^+0.5285P] where P=(Fo^2^+2Fc^2^)/3'
_refine_ls_weighting_scheme calc
_refine_ls_wR_factor_gt 0.1570
_refine_ls_wR_factor_ref 0.1711
_reflns_Friedel_coverage 0.000
_reflns_number_gt 3823
_reflns_number_total 4741
_reflns_threshold_expression 'I > 2\s(I)'
_cod_data_source_file c7sc04759b3.cif
_cod_data_source_block 7
_cod_depositor_comments
;
The following automatic conversions were performed:

'_exptl_absorpt_correction_type' value 'Multi-scan' changed to
'multi-scan' according to
/home/data/users/saulius/crontab/automatic-downloads/rss-feeds/RSC/lib/dictionaries/cif_core.dic
dictionary named 'cif_core.dic' version 2.4.2 from 2011-04-26.

Automatic conversion script
Id: cif_fix_values 4973 2017-02-22 13:04:09Z antanas 

 Adding full bibliography for 1548427--1548445.cif.
;
_cod_original_cell_volume 2712.8(9)
_cod_database_code 1548429
_shelx_shelxl_version_number 2014/7
_shelx_space_group_comment
;
The symmetry employed for this shelxl refinement is uniquely defined
by the following loop, which should always be used as a source of
symmetry information in preference to the above space-group names.
They are only intended as comments.
;
_shelx_estimated_absorpt_t_min 0.987
_shelx_estimated_absorpt_t_max 0.998

loop_
_space_group_symop_operation_xyz
'x, y, z'
'-x+1/2, y+1/2, -z+1/2'
'-x, -y, -z'
'x-1/2, -y-1/2, z-1/2'

loop_
_atom_site_label
_atom_site_type_symbol
_atom_site_fract_x
_atom_site_fract_y
_atom_site_fract_z
_atom_site_U_iso_or_equiv
_atom_site_adp_type
_atom_site_occupancy
_atom_site_site_symmetry_order
_atom_site_calc_flag
_atom_site_refinement_flags_posn
_atom_site_refinement_flags_adp
O2 O 0.24652(17) 0.11661(6) 0.59039(11) 0.0302(4) Uani 1 1 d . .
O1 O 0.47719(17) 0.13223(6) 0.53584(11) 0.0308(4) Uani 1 1 d . .
N1 N 0.67361(19) 0.12919(7) 0.76577(13) 0.0233(4) Uani 1 1 d . .
C19 C 0.3603(2) 0.11384(9) 1.01408(16) 0.0261(5) Uani 1 1 d . .
H19 H 0.3517 0.1335 1.0753 0.031 Uiso 1 1 calc R U
C15 C 0.4260(2) 0.11623(8) 0.84056(15) 0.0213(5) Uani 1 1 d . .
C6 C 0.4595(2) 0.21471(9) 0.72223(15) 0.0219(5) Uani 1 1 d . .
C20 C 0.4141(2) 0.14318(9) 0.93453(16) 0.0228(5) Uani 1 1 d . .
C17 C 0.3404(2) 0.03003(9) 0.91754(16) 0.0259(5) Uani 1 1 d . .
H17 H 0.3194 -0.0092 0.9118 0.031 Uiso 1 1 calc R U
C18 C 0.3196(2) 0.05768(9) 1.00661(16) 0.0257(5) Uani 1 1 d . .
C16 C 0.3911(2) 0.05768(9) 0.83609(16) 0.0235(5) Uani 1 1 d . .
C10 C 0.5270(2) 0.30802(9) 0.66256(15) 0.0260(5) Uani 1 1 d . .
H10 H 0.6018 0.3317 0.6395 0.031 Uiso 1 1 calc R U
C1 C 0.7587(2) 0.14365(9) 0.85633(17) 0.0275(5) Uani 1 1 d . .
H1 H 0.7109 0.1653 0.9028 0.033 Uiso 1 1 calc R U
C8 C 0.2772(2) 0.29443(9) 0.70309(16) 0.0263(5) Uani 1 1 d . .
H8 H 0.1771 0.3086 0.7087 0.032 Uiso 1 1 calc R U
C9 C 0.3847(3) 0.33050(9) 0.67250(16) 0.0273(5) Uani 1 1 d . .
C11 C 0.5658(2) 0.25190(9) 0.68501(15) 0.0238(5) Uani 1 1 d . .
C21 C 0.4062(3) 0.02112(9) 0.74478(17) 0.0293(5) Uani 1 1 d . .
H21 H 0.4087 -0.0185 0.7651 0.044 Uiso 1 1 calc R U
H21A H 0.5025 0.0306 0.7196 0.044 Uiso 1 1 calc R U
H21B H 0.3172 0.0276 0.6905 0.044 Uiso 1 1 calc R U
C7 C 0.3096(2) 0.23811(9) 0.72606(16) 0.0248(5) Uani 1 1 d . .
C12 C 0.1758(2) 0.20405(10) 0.75319(18) 0.0305(5) Uani 1 1 d . .
H12 H 0.1831 0.2027 0.8277 0.046 Uiso 1 1 calc R U
H12A H 0.1802 0.1657 0.7265 0.046 Uiso 1 1 calc R U
H12B H 0.0773 0.2216 0.7230 0.046 Uiso 1 1 calc R U
C23 C 0.4583(3) 0.20395(9) 0.95824(16) 0.0275(5) Uani 1 1 d . .
H23 H 0.3645 0.2258 0.9629 0.041 Uiso 1 1 calc R U
H23A H 0.5092 0.2193 0.9037 0.041 Uiso 1 1 calc R U
H23B H 0.5297 0.2060 1.0234 0.041 Uiso 1 1 calc R U
C5 C 0.7432(2) 0.09841(9) 0.70092(17) 0.0285(5) Uani 1 1 d . .
H5 H 0.6851 0.0881 0.6366 0.034 Uiso 1 1 calc R U
B1 B 0.4873(3) 0.14608(10) 0.74270(18) 0.0221(5) Uani 1 1 d . .
C2 C 0.9120(3) 0.12841(10) 0.88418(18) 0.0334(6) Uani 1 1 d . .
H2 H 0.9688 0.1397 0.9483 0.040 Uiso 1 1 calc R U
C13 C 0.3456(3) 0.39163(10) 0.6502(2) 0.0381(6) Uani 1 1 d . .
H13 H 0.4287 0.4092 0.6197 0.057 Uiso 1 1 calc R U
H13A H 0.3355 0.4110 0.7140 0.057 Uiso 1 1 calc R U
H13B H 0.2474 0.3943 0.6025 0.057 Uiso 1 1 calc R U
C22 C 0.2541(3) 0.02698(10) 1.08969(18) 0.0339(6) Uani 1 1 d . .
H22 H 0.2722 0.0493 1.1527 0.051 Uiso 1 1 calc R U
H22A H 0.3055 -0.0096 1.1021 0.051 Uiso 1 1 calc R U
H22B H 0.1422 0.0213 1.0683 0.051 Uiso 1 1 calc R U
C14 C 0.7229(2) 0.23338(10) 0.66192(18) 0.0308(5) Uani 1 1 d . .
H14 H 0.7722 0.2648 0.6317 0.046 Uiso 1 1 calc R U
H14A H 0.7088 0.2018 0.6138 0.046 Uiso 1 1 calc R U
H14B H 0.7891 0.2216 0.7254 0.046 Uiso 1 1 calc R U
C4 C 0.8962(3) 0.08143(10) 0.7251(2) 0.0349(6) Uani 1 1 d . .
H4 H 0.9420 0.0595 0.6782 0.042 Uiso 1 1 calc R U
B2 B 0.4034(3) 0.12720(10) 0.62109(19) 0.0242(5) Uani 1 1 d . .
C24 C 0.3567(3) 0.14136(11) 0.44694(18) 0.0374(6) Uani 1 1 d . .
C3 C 0.9819(3) 0.09655(10) 0.8178(2) 0.0365(6) Uani 1 1 d . .
H3 H 1.0873 0.0852 0.8356 0.044 Uiso 1 1 calc R U
C26 C 0.3340(3) 0.20483(11) 0.43645(19) 0.0400(6) Uani 1 1 d . .
H26 H 0.2978 0.2196 0.4974 0.060 Uiso 1 1 calc R U
H26A H 0.2567 0.2130 0.3758 0.060 Uiso 1 1 calc R U
H26B H 0.4330 0.2227 0.4294 0.060 Uiso 1 1 calc R U
C25 C 0.2154(3) 0.11109(10) 0.47930(18) 0.0375(6) Uani 1 1 d . .
C28 C 0.0577(3) 0.13725(13) 0.4411(2) 0.0542(8) Uani 1 1 d . .
H28 H -0.0237 0.1145 0.4640 0.081 Uiso 1 1 calc R U
H28A H 0.0402 0.1387 0.3662 0.081 Uiso 1 1 calc R U
H28B H 0.0549 0.1755 0.4684 0.081 Uiso 1 1 calc R U
C27 C 0.4122(4) 0.11852(13) 0.3532(2) 0.0525(8) Uani 1 1 d . .
H27 H 0.5030 0.1400 0.3405 0.079 Uiso 1 1 calc R U
H27A H 0.3289 0.1219 0.2942 0.079 Uiso 1 1 calc R U
H27B H 0.4408 0.0789 0.3641 0.079 Uiso 1 1 calc R U
C29 C 0.2127(4) 0.04826(12) 0.4563(2) 0.0575(8) Uani 1 1 d . .
H29 H 0.3169 0.0326 0.4774 0.086 Uiso 1 1 calc R U
H29A H 0.1799 0.0423 0.3828 0.086 Uiso 1 1 calc R U
H29B H 0.1395 0.0295 0.4940 0.086 Uiso 1 1 calc R U

loop_
_atom_site_aniso_label
_atom_site_aniso_U_11
_atom_site_aniso_U_22
_atom_site_aniso_U_33
_atom_site_aniso_U_23
_atom_site_aniso_U_13
_atom_site_aniso_U_12
O2 0.0302(9) 0.0334(9) 0.0243(8) 0.0006(6) -0.0030(6) -0.0026(7)
O1 0.0345(9) 0.0360(9) 0.0211(8) -0.0008(7) 0.0022(7) 0.0045(7)
N1 0.0224(9) 0.0237(9) 0.0241(10) 0.0022(7) 0.0050(8) -0.0013(7)
C19 0.0257(12) 0.0314(12) 0.0210(11) 0.0009(9) 0.0035(9) 0.0037(9)
C15 0.0165(10) 0.0235(11) 0.0221(11) 0.0022(8) -0.0022(8) 0.0018(8)
C6 0.0227(11) 0.0254(11) 0.0172(10) -0.0019(8) 0.0019(8) 0.0005(9)
C20 0.0204(10) 0.0254(11) 0.0223(11) 0.0013(8) 0.0027(9) 0.0022(8)
C17 0.0207(11) 0.0261(12) 0.0296(12) 0.0029(9) 0.0003(9) 0.0018(9)
C18 0.0211(11) 0.0295(12) 0.0268(11) 0.0060(9) 0.0043(9) 0.0021(9)
C16 0.0182(10) 0.0261(11) 0.0252(11) 0.0009(9) 0.0003(8) 0.0024(9)
C10 0.0276(12) 0.0284(12) 0.0217(11) 0.0031(9) 0.0031(9) -0.0031(9)
C1 0.0247(11) 0.0330(12) 0.0241(12) 0.0023(9) 0.0017(9) -0.0040(9)
C8 0.0247(11) 0.0281(12) 0.0255(12) -0.0022(9) 0.0021(9) 0.0062(9)
C9 0.0328(12) 0.0265(12) 0.0215(11) 0.0007(9) 0.0010(9) 0.0027(9)
C11 0.0234(11) 0.0294(12) 0.0184(10) 0.0008(9) 0.0024(9) 0.0003(9)
C21 0.0340(12) 0.0239(11) 0.0303(12) -0.0010(9) 0.0057(10) 0.0001(9)
C7 0.0253(11) 0.0283(12) 0.0203(11) -0.0011(9) 0.0026(9) -0.0002(9)
C12 0.0216(11) 0.0351(13) 0.0359(13) 0.0033(10) 0.0079(10) 0.0028(9)
C23 0.0318(12) 0.0271(12) 0.0240(12) -0.0030(9) 0.0058(9) -0.0037(9)
C5 0.0269(12) 0.0302(12) 0.0288(12) -0.0001(9) 0.0058(10) 0.0025(9)
B1 0.0175(12) 0.0267(13) 0.0226(12) -0.0001(10) 0.0046(10) 0.0002(9)
C2 0.0244(12) 0.0448(14) 0.0294(13) 0.0099(11) -0.0004(10) -0.0023(10)
C13 0.0443(14) 0.0303(13) 0.0395(14) 0.0015(11) 0.0062(11) 0.0028(11)
C22 0.0356(13) 0.0364(14) 0.0304(13) 0.0076(10) 0.0076(10) 0.0009(10)
C14 0.0271(12) 0.0340(13) 0.0327(13) 0.0082(10) 0.0090(10) 0.0016(10)
C4 0.0264(12) 0.0336(13) 0.0468(15) 0.0013(11) 0.0122(11) 0.0052(10)
B2 0.0252(13) 0.0239(13) 0.0240(13) -0.0007(10) 0.0049(10) 0.0038(10)
C24 0.0462(14) 0.0422(14) 0.0211(12) -0.0033(10) -0.0025(10) 0.0014(12)
C3 0.0217(11) 0.0370(14) 0.0502(16) 0.0142(12) 0.0046(11) 0.0007(10)
C26 0.0480(15) 0.0415(15) 0.0283(13) 0.0074(11) -0.0001(11) 0.0006(12)
C25 0.0462(15) 0.0380(14) 0.0236(12) -0.0024(10) -0.0085(10) -0.0062(11)
C28 0.0476(16) 0.069(2) 0.0386(16) 0.0121(14) -0.0143(13) -0.0044(14)
C27 0.070(2) 0.0611(19) 0.0259(14) -0.0049(12) 0.0066(13) 0.0022(15)
C29 0.081(2) 0.0437(16) 0.0413(16) -0.0090(13) -0.0090(15) -0.0172(15)

loop_
_atom_type_symbol
_atom_type_description
_atom_type_scat_dispersion_real
_atom_type_scat_dispersion_imag
_atom_type_scat_source
C C 0.0033 0.0016 'International Tables Vol C Tables 4.2.6.8 and 6.1.1.4'
H H 0.0000 0.0000 'International Tables Vol C Tables 4.2.6.8 and 6.1.1.4'
B B 0.0013 0.0007 'International Tables Vol C Tables 4.2.6.8 and 6.1.1.4'
N N 0.0061 0.0033 'International Tables Vol C Tables 4.2.6.8 and 6.1.1.4'
O O 0.0106 0.0060 'International Tables Vol C Tables 4.2.6.8 and 6.1.1.4'

loop_
_geom_angle_atom_site_label_1
_geom_angle_atom_site_label_2
_geom_angle_atom_site_label_3
_geom_angle
B2 O2 C25 108.86(17)
B2 O1 C24 107.47(17)
C5 N1 C1 117.86(18)
C5 N1 B1 123.11(17)
C1 N1 B1 118.89(17)
C18 C19 C20 122.6(2)
C18 C19 H19 118.7
C20 C19 H19 118.7
C20 C15 C16 115.55(18)
C20 C15 B1 125.34(18)
C16 C15 B1 118.96(18)
C11 C6 C7 114.93(18)
C11 C6 B1 125.34(17)
C7 C6 B1 118.98(17)
C19 C20 C15 121.04(19)
C19 C20 C23 114.94(18)
C15 C20 C23 124.02(18)
C18 C17 C16 122.5(2)
C18 C17 H17 118.8
C16 C17 H17 118.8
C19 C18 C17 116.77(19)
C19 C18 C22 122.6(2)
C17 C18 C22 120.6(2)
C17 C16 C15 121.36(19)
C17 C16 C21 115.40(19)
C15 C16 C21 123.24(18)
C9 C10 C11 122.7(2)
C9 C10 H10 118.6
C11 C10 H10 118.6
N1 C1 C2 122.7(2)
N1 C1 H1 118.7
C2 C1 H1 118.7
C9 C8 C7 122.60(19)
C9 C8 H8 118.7
C7 C8 H8 118.7
C10 C9 C8 117.0(2)
C10 C9 C13 122.2(2)
C8 C9 C13 120.85(19)
C10 C11 C6 121.15(18)
C10 C11 C14 115.42(18)
C6 C11 C14 123.35(19)
C16 C21 H21 109.5
C16 C21 H21A 109.5
H21 C21 H21A 109.5
C16 C21 H21B 109.5
H21 C21 H21B 109.5
H21A C21 H21B 109.5
C8 C7 C6 121.36(19)
C8 C7 C12 115.49(18)
C6 C7 C12 123.14(19)
C7 C12 H12 109.5
C7 C12 H12A 109.5
H12 C12 H12A 109.5
C7 C12 H12B 109.5
H12 C12 H12B 109.5
H12A C12 H12B 109.5
C20 C23 H23 109.5
C20 C23 H23A 109.5
H23 C23 H23A 109.5
C20 C23 H23B 109.5
H23 C23 H23B 109.5
H23A C23 H23B 109.5
N1 C5 C4 122.0(2)
N1 C5 H5 119.0
C4 C5 H5 119.0
C15 B1 N1 100.77(15)
C15 B1 C6 119.62(17)
N1 B1 C6 112.34(16)
C15 B1 B2 119.02(17)
N1 B1 B2 111.34(16)
C6 B1 B2 94.31(16)
C1 C2 C3 119.1(2)
C1 C2 H2 120.5
C3 C2 H2 120.5
C9 C13 H13 109.5
C9 C13 H13A 109.5
H13 C13 H13A 109.5
C9 C13 H13B 109.5
H13 C13 H13B 109.5
H13A C13 H13B 109.5
C18 C22 H22 109.5
C18 C22 H22A 109.5
H22 C22 H22A 109.5
C18 C22 H22B 109.5
H22 C22 H22B 109.5
H22A C22 H22B 109.5
C11 C14 H14 109.5
C11 C14 H14A 109.5
H14 C14 H14A 109.5
C11 C14 H14B 109.5
H14 C14 H14B 109.5
H14A C14 H14B 109.5
C3 C4 C5 119.5(2)
C3 C4 H4 120.2
C5 C4 H4 120.2
O2 B2 O1 110.05(19)
O2 B2 B1 124.81(18)
O1 B2 B1 123.83(19)
O1 C24 C27 109.0(2)
O1 C24 C26 106.62(19)
C27 C24 C26 109.6(2)
O1 C24 C25 101.94(18)
C27 C24 C25 116.1(2)
C26 C24 C25 112.8(2)
C4 C3 C2 118.8(2)
C4 C3 H3 120.6
C2 C3 H3 120.6
C24 C26 H26 109.5
C24 C26 H26A 109.5
H26 C26 H26A 109.5
C24 C26 H26B 109.5
H26 C26 H26B 109.5
H26A C26 H26B 109.5
O2 C25 C28 107.9(2)
O2 C25 C29 106.5(2)
C28 C25 C29 110.6(2)
O2 C25 C24 102.37(17)
C28 C25 C24 115.9(2)
C29 C25 C24 112.8(2)
C25 C28 H28 109.5
C25 C28 H28A 109.5
H28 C28 H28A 109.5
C25 C28 H28B 109.5
H28 C28 H28B 109.5
H28A C28 H28B 109.5
C24 C27 H27 109.5
C24 C27 H27A 109.5
H27 C27 H27A 109.5
C24 C27 H27B 109.5
H27 C27 H27B 109.5
H27A C27 H27B 109.5
C25 C29 H29 109.5
C25 C29 H29A 109.5
H29 C29 H29A 109.5
C25 C29 H29B 109.5
H29 C29 H29B 109.5
H29A C29 H29B 109.5

loop_
_geom_bond_atom_site_label_1
_geom_bond_atom_site_label_2
_geom_bond_distance
O2 B2 1.385(3)
O2 C25 1.459(3)
O1 B2 1.396(3)
O1 C24 1.460(3)
N1 C5 1.348(3)
N1 C1 1.348(3)
N1 B1 1.653(3)
C19 C18 1.381(3)
C19 C20 1.408(3)
C19 H19 0.9500
C15 C20 1.420(3)
C15 C16 1.424(3)
C15 B1 1.644(3)
C6 C11 1.427(3)
C6 C7 1.430(3)
C6 B1 1.665(3)
C20 C23 1.515(3)
C17 C18 1.390(3)
C17 C16 1.397(3)
C17 H17 0.9500
C18 C22 1.510(3)
C16 C21 1.514(3)
C10 C9 1.377(3)
C10 C11 1.396(3)
C10 H10 0.9500
C1 C2 1.375(3)
C1 H1 0.9500
C8 C9 1.380(3)
C8 C7 1.392(3)
C8 H8 0.9500
C9 C13 1.511(3)
C11 C14 1.518(3)
C21 H21 0.9800
C21 H21A 0.9800
C21 H21B 0.9800
C7 C12 1.512(3)
C12 H12 0.9800
C12 H12A 0.9800
C12 H12B 0.9800
C23 H23 0.9800
C23 H23A 0.9800
C23 H23B 0.9800
C5 C4 1.381(3)
C5 H5 0.9500
B1 B2 1.717(3)
C2 C3 1.378(3)
C2 H2 0.9500
C13 H13 0.9800
C13 H13A 0.9800
C13 H13B 0.9800
C22 H22 0.9800
C22 H22A 0.9800
C22 H22B 0.9800
C14 H14 0.9800
C14 H14A 0.9800
C14 H14B 0.9800
C4 C3 1.377(3)
C4 H4 0.9500
C24 C27 1.507(3)
C24 C26 1.525(3)
C24 C25 1.548(4)
C3 H3 0.9500
C26 H26 0.9800
C26 H26A 0.9800
C26 H26B 0.9800
C25 C28 1.519(4)
C25 C29 1.524(4)
C28 H28 0.9800
C28 H28A 0.9800
C28 H28B 0.9800
C27 H27 0.9800
C27 H27A 0.9800
C27 H27B 0.9800
C29 H29 0.9800
C29 H29A 0.9800
C29 H29B 0.9800

loop_
_geom_torsion_atom_site_label_1
_geom_torsion_atom_site_label_2
_geom_torsion_atom_site_label_3
_geom_torsion_atom_site_label_4
_geom_torsion
C18 C19 C20 C15 1.4(3)
C18 C19 C20 C23 -177.99(19)
C16 C15 C20 C19 -4.3(3)
B1 C15 C20 C19 -179.89(18)
C16 C15 C20 C23 174.99(18)
B1 C15 C20 C23 -0.6(3)
C20 C19 C18 C17 2.7(3)
C20 C19 C18 C22 -176.75(19)
C16 C17 C18 C19 -3.7(3)
C16 C17 C18 C22 175.74(19)
C18 C17 C16 C15 0.7(3)
C18 C17 C16 C21 -179.59(19)
C20 C15 C16 C17 3.4(3)
B1 C15 C16 C17 179.21(18)
C20 C15 C16 C21 -176.38(19)
B1 C15 C16 C21 -0.5(3)
C5 N1 C1 C2 0.2(3)
B1 N1 C1 C2 176.08(19)
C11 C10 C9 C8 -2.0(3)
C11 C10 C9 C13 178.6(2)
C7 C8 C9 C10 1.7(3)
C7 C8 C9 C13 -178.8(2)
C9 C10 C11 C6 -1.5(3)
C9 C10 C11 C14 175.5(2)
C7 C6 C11 C10 4.9(3)
B1 C6 C11 C10 174.86(19)
C7 C6 C11 C14 -171.83(19)
B1 C6 C11 C14 -1.9(3)
C9 C8 C7 C6 2.0(3)
C9 C8 C7 C12 -177.1(2)
C11 C6 C7 C8 -5.2(3)
B1 C6 C7 C8 -175.81(19)
C11 C6 C7 C12 173.81(19)
B1 C6 C7 C12 3.2(3)
C1 N1 C5 C4 0.4(3)
B1 N1 C5 C4 -175.3(2)
C20 C15 B1 N1 93.7(2)
C16 C15 B1 N1 -81.8(2)
C20 C15 B1 C6 -29.9(3)
C16 C15 B1 C6 154.64(18)
C20 C15 B1 B2 -144.4(2)
C16 C15 B1 B2 40.2(3)
C5 N1 B1 C15 119.6(2)
C1 N1 B1 C15 -56.0(2)
C5 N1 B1 C6 -111.9(2)
C1 N1 B1 C6 72.4(2)
C5 N1 B1 B2 -7.6(3)
C1 N1 B1 B2 176.78(18)
C11 C6 B1 C15 143.4(2)
C7 C6 B1 C15 -47.1(3)
C11 C6 B1 N1 25.6(3)
C7 C6 B1 N1 -164.84(17)
C11 C6 B1 B2 -89.6(2)
C7 C6 B1 B2 80.0(2)
N1 C1 C2 C3 -0.7(3)
N1 C5 C4 C3 -0.6(4)
C25 O2 B2 O1 3.4(2)
C25 O2 B2 B1 170.7(2)
C24 O1 B2 O2 16.8(2)
C24 O1 B2 B1 -150.6(2)
C15 B1 B2 O2 39.1(3)
N1 B1 B2 O2 155.57(19)
C6 B1 B2 O2 -88.4(2)
C15 B1 B2 O1 -155.33(19)
N1 B1 B2 O1 -38.8(3)
C6 B1 B2 O1 77.2(2)
B2 O1 C24 C27 -151.6(2)
B2 O1 C24 C26 90.2(2)
B2 O1 C24 C25 -28.3(2)
C5 C4 C3 C2 0.0(3)
C1 C2 C3 C4 0.6(3)
B2 O2 C25 C28 -143.2(2)
B2 O2 C25 C29 98.1(2)
B2 O2 C25 C24 -20.5(2)
O1 C24 C25 O2 29.1(2)
C27 C24 C25 O2 147.4(2)
C26 C24 C25 O2 -84.9(2)
O1 C24 C25 C28 146.2(2)
C27 C24 C25 C28 -95.4(3)
C26 C24 C25 C28 32.2(3)
O1 C24 C25 C29 -85.0(2)
C27 C24 C25 C29 33.4(3)
C26 C24 C25 C29 161.1(2)
